data_4135552
loop_
_publ_author_name
'Nam, Donggeon'
'Steck, Viktoria'
'Potenzino, Robert J.'
'Fasan, Rudi'

_publ_section_title
;
 A Diverse Library of Chiral Cyclopropane Scaffolds via Chemoenzymatic
 Assembly and Diversification of Cyclopropyl Ketones.
;
_journal_name_full 'Journal of the American Chemical Society'
_journal_paper_doi 10.1021/jacs.0c09504
_journal_year 2021
_chemical_absolute_configuration ad
_chemical_formula_moiety 'C18 H17 Br O'
_chemical_formula_sum 'C18 H17 Br O'
_chemical_formula_weight 329.22
_space_group_crystal_system monoclinic
_space_group_IT_number 4
_space_group_name_Hall 'P 2yb'
_space_group_name_H-M_alt 'P 1 21 1'
_atom_sites_solution_hydrogens geom
_atom_sites_solution_primary dual
_atom_sites_solution_secondary difmap
_audit_creation_date 2020-07-14
_audit_creation_method
;
Olex2 1.3-ac4
(compiled 2020.03.28 svn.rd84adfe8 for Rigaku Oxford Diffraction, GUI svn.r6032)
;
_cell_angle_alpha 90
_cell_angle_beta 93.6740(10)
_cell_angle_gamma 90
_cell_formula_units_Z 2
_cell_length_a 7.38540(10)
_cell_length_b 5.85390(10)
_cell_length_c 17.0708(2)
_cell_measurement_reflns_used 18575
_cell_measurement_temperature 100.00(10)
_cell_measurement_theta_max 77.4790
_cell_measurement_theta_min 2.6180
_cell_volume 736.512(18)
_computing_cell_refinement 'CrysAlisPro 1.171.40.82a (Rigaku OD, 2020)'
_computing_data_collection 'CrysAlisPro 1.171.40.82a (Rigaku OD, 2020)'
_computing_data_reduction 'CrysAlisPro 1.171.40.82a (Rigaku OD, 2020)'
_computing_molecular_graphics 'Olex2 1.3-ac4 (Dolomanov et al., 2009)'
_computing_publication_material 'Olex2 1.3-ac4 (Dolomanov et al., 2009)'
_computing_structure_refinement 'SHELXL 2018/3 (Sheldrick, 2015b)'
_computing_structure_solution 'SHELXT (Sheldrick, 2015a)'
_diffrn_ambient_environment N~2~
_diffrn_ambient_temperature 100.00(10)
_diffrn_detector 'Hybrid Pixel Array Detector'
_diffrn_detector_area_resol_mean 10.0000
_diffrn_detector_type HyPix
_diffrn_measured_fraction_theta_full 1.000
_diffrn_measured_fraction_theta_max 0.994
_diffrn_measurement_details
;
List of Runs (angles in degrees, time in seconds):

  # Type    Start    End  Width  t~exp~   \w     \q     \k     \f   Frames
--------------------------------------------------------------------------
  1  \w     31.00 124.00   0.50    0.05    --   52.00  79.00  -4.78  186
  2  \w     29.00 121.00   0.50    0.05    --   49.87  77.00 -60.00  184
  3  \w     85.00 178.00   0.50    0.05    --  105.75  77.00-150.00  186
  4  \w     85.00 178.00   0.50    0.05    --  105.75  77.00-180.00  186
  5  \w     41.00 131.00   0.50    0.05    --   60.00  74.00-123.02  180
  6  \w     52.00 144.00   0.50    0.05    --   72.00  76.00 -47.28  184
  7  \w     85.00 178.00   0.50    0.05    --  105.75  77.00 -60.00  186
  8  \w     92.00 178.00   0.50    0.05    --  105.75  61.00 -60.00  172
  9  \w     92.00 178.00   0.50    0.05    --  105.75  61.00   0.00  172
 10  \w     92.00 178.00   0.50    0.05    --  105.75  61.00  30.00  172
 11  \w     45.00 136.00   0.50    0.05    --   64.00  73.00 166.34  182
 12  \w     47.00 139.00   0.50    0.05    --   68.00  77.00 123.30  184
 13  \w     31.00 124.00   0.50    0.05    --   52.00  77.00  70.86  186
 14  \w     98.00 175.00   0.50    0.05    --  105.75  15.00 150.00  154
 15  \w     98.00 178.00   0.50    0.05    --  105.75  30.00 120.00  160
 16  \w     98.00 175.00   0.50    0.05    --  105.75  15.00  60.00  154
 17  \w     92.00 178.00   0.50    0.05    --  105.75  61.00 -30.00  172
 18  \w     92.00 178.00   0.50    0.05    --  105.75  61.00-120.00  172
 19  \w     98.00 175.00   0.50    0.05    --  105.75  15.00-180.00  154
 20  \w     34.00 109.00   0.50    0.05    --  105.75 -94.00   0.00  150
 21  \w     49.00 116.00   0.50    0.05    --   49.87-159.00   7.00  134
 22  \w     49.00 139.00   0.50    0.05    --  105.75-159.00   7.00  180
 23  \w     34.00 116.00   0.50    0.05    --  105.75-125.00  30.00  164
 24  \w     34.00 116.00   0.50    0.05    --  105.75-125.00 -30.00  164
 25  \w     34.00 116.00   0.50    0.05    --  105.75-125.00-150.00  164
 26  \w     34.00 116.00   0.50    0.05    --  105.75-125.00-120.00  164
 27  \w     34.00 109.00   0.50    0.05    --  105.75 -94.00 -60.00  150
 28  \w     34.00 116.00   0.50    0.05    --  105.75-125.00 -60.00  164
 29  \w     34.00 116.00   0.50    0.05    --  105.75-125.00 120.00  164
 30  \w     34.00 113.00   0.50    0.05    --  105.75-118.00 160.00  158
 31  \w     27.00  92.00   0.50    0.05    --   49.87-118.00 160.00  130
 32  \w     34.00 109.00   0.50    0.05    --  105.75 -94.00 -30.00  150
 33  \w     34.00 109.00   0.50    0.05    --  105.75 -94.00-150.00  150
 34  \w     34.00  80.00   0.50    0.05    --  105.75 -61.00-180.00   92
 35  \w     34.00  80.00   0.50    0.05    --  105.75 -61.00-150.00   92
 36  \w     34.00  80.00   0.50    0.05    --  105.75 -61.00 -60.00   92
 37  \w     34.00  80.00   0.50    0.05    --  105.75 -61.00 -30.00   92
 38  \w     96.00 178.00   0.50    0.05    --  105.75 118.00-113.00  164
 39  \w     92.00 178.00   0.50    0.05    --  105.75 125.00 -90.00  172
 40  \w     69.00 164.00   0.50    0.05    --  105.75 159.00  39.00  190
 41  \w     92.00 178.00   0.50    0.05    --  105.75 125.00 150.00  172
 42  \w     69.00 121.00   0.50    0.05    --   49.87 159.00  39.00  104
 43  \w      7.00  34.00   0.50    0.05    --   36.00  95.00 147.58   54
 44  \w     13.00  40.00   0.50    0.05    --   40.00  91.00  83.04   54
 45  \w    -17.00  10.00   0.50    0.05    --   16.00 103.00 -36.48   54
 46  \w      9.00  40.00   0.50    0.05    --   36.00  91.00-127.98   62
 47  \w     -5.00  24.00   0.50    0.05    --  -49.87  19.00  30.00   58
 48  \w     -5.00  24.00   0.50    0.05    --  -49.87  19.00  90.00   58
 49  \w     -5.00  24.00   0.50    0.05    --  -49.87  19.00   0.00   58
 50  \w     -5.00  24.00   0.50    0.05    --  -49.87  19.00 -30.00   58
 51  \w     -5.00  24.00   0.50    0.05    --  -49.87  19.00 -60.00   58
 52  \w     -5.00  24.00   0.50    0.05    --  -49.87  19.00 -90.00   58
 53  \w    -44.00 -12.00   0.50    0.05    --  -84.25  45.00 -90.00   64
 54  \w    -87.00  -5.00   0.50    0.05    --  -49.87 118.00-113.00  164
 55  \w   -114.00 -27.00   0.50    0.05    --  -49.87 159.00  39.00  174
 56  \w    -87.00 -12.00   0.50    0.05    --  -84.25 118.00-113.00  150
 57  \w   -156.00 -75.00   0.50    0.05    --  -84.25-118.00 160.00  162
 58  \w   -121.00 -75.00   0.50    0.05    --  -49.87-118.00 160.00   92
 59  \w   -147.00 -47.00   0.50    0.05    --  -84.25-159.00   7.00  200
 60  \w   -121.00 -70.00   0.50    0.05    --  -49.87-125.00 -90.00  102
 61  \w   -121.00 -70.00   0.50    0.05    --  -49.87-125.00 -60.00  102
 62  \w   -121.00 -47.00   0.50    0.05    --  -49.87-159.00   7.00  148
 63  \w   -156.00 -63.00   0.50    0.05    --  -84.25 -77.00  90.00  186
;
_diffrn_measurement_device 'four-circle diffractometer'
_diffrn_measurement_device_type 'XtaLAB Synergy, Dualflex, HyPix'
_diffrn_measurement_method '\w scans'
_diffrn_orient_matrix_type 'CrysAlisPro convention (1999,Acta A55,543-557)'
_diffrn_orient_matrix_UB_11 -0.0058218000
_diffrn_orient_matrix_UB_12 -0.1115294000
_diffrn_orient_matrix_UB_13 -0.0818891000
_diffrn_orient_matrix_UB_21 -0.0849180000
_diffrn_orient_matrix_UB_22 0.2189495000
_diffrn_orient_matrix_UB_23 -0.0364085000
_diffrn_orient_matrix_UB_31 0.1909113000
_diffrn_orient_matrix_UB_32 0.0939772000
_diffrn_orient_matrix_UB_33 -0.0123336000
_diffrn_radiation_monochromator mirror
_diffrn_radiation_probe x-ray
_diffrn_radiation_type 'Cu K\a'
_diffrn_radiation_wavelength 1.54184
_diffrn_reflns_av_R_equivalents 0.0918
_diffrn_reflns_av_unetI/netI 0.0361
_diffrn_reflns_Laue_measured_fraction_full 1.000
_diffrn_reflns_Laue_measured_fraction_max 0.994
_diffrn_reflns_limit_h_max 9
_diffrn_reflns_limit_h_min -8
_diffrn_reflns_limit_k_max 7
_diffrn_reflns_limit_k_min -7
_diffrn_reflns_limit_l_max 21
_diffrn_reflns_limit_l_min -21
_diffrn_reflns_number 24493
_diffrn_reflns_point_group_measured_fraction_full 0.999
_diffrn_reflns_point_group_measured_fraction_max 0.986
_diffrn_reflns_theta_full 74.504
_diffrn_reflns_theta_max 77.776
_diffrn_reflns_theta_min 2.594
_diffrn_source 'micro-focus sealed X-ray tube'
_diffrn_source_type 'PhotonJet (Cu) X-ray Source'
_exptl_absorpt_coefficient_mu 3.729
_exptl_absorpt_correction_T_max 1.00000
_exptl_absorpt_correction_T_min 0.81146
_exptl_absorpt_correction_type multi-scan
_exptl_absorpt_process_details
;
CrysAlisPro 1.171.40.82a (Rigaku Oxford Diffraction, 2020)
Empirical absorption correction using spherical harmonics,
implemented in SCALE3 ABSPACK scaling algorithm.
;
_exptl_crystal_colour colourless
_exptl_crystal_colour_primary colourless
_exptl_crystal_density_diffrn 1.485
_exptl_crystal_description plate
_exptl_crystal_F_000 336
_exptl_crystal_size_max 0.257
_exptl_crystal_size_mid 0.184
_exptl_crystal_size_min 0.049
_refine_diff_density_max 0.594
_refine_diff_density_min -0.637
_refine_diff_density_rms 0.085
_refine_ls_abs_structure_details
;
 Flack x determined using 1322 quotients [(I+)-(I-)]/[(I+)+(I-)]
 (Parsons, Flack and Wagner, Acta Cryst. B69 (2013) 249-259).
;
_refine_ls_abs_structure_Flack -0.020(19)
_refine_ls_extinction_method none
_refine_ls_goodness_of_fit_ref 1.130
_refine_ls_hydrogen_treatment constr
_refine_ls_matrix_type full
_refine_ls_number_parameters 182
_refine_ls_number_reflns 3103
_refine_ls_number_restraints 1
_refine_ls_restrained_S_all 1.129
_refine_ls_R_factor_all 0.0342
_refine_ls_R_factor_gt 0.0338
_refine_ls_shift/su_max 0.000
_refine_ls_shift/su_mean 0.000
_refine_ls_structure_factor_coef Fsqd
_refine_ls_weighting_details 'w=1/[\s^2^(Fo^2^)+(0.0513P)^2^+0.3785P] where P=(Fo^2^+2Fc^2^)/3'
_refine_ls_weighting_scheme calc
_refine_ls_wR_factor_gt 0.0890
_refine_ls_wR_factor_ref 0.0892
_reflns_Friedel_coverage 0.802
_reflns_Friedel_fraction_full 0.999
_reflns_Friedel_fraction_max 0.977
_reflns_number_gt 3069
_reflns_number_total 3103
_reflns_threshold_expression 'I > 2\s(I)'
_cod_data_source_file compound_8c.cif
_cod_data_source_block fasdn04
_cod_database_code 4135552
_shelx_shelxl_version_number 2018/3
_shelx_space_group_comment
;
The symmetry employed for this shelxl refinement is uniquely defined
by the following loop, which should always be used as a source of
symmetry information in preference to the above space-group names.
They are only intended as comments.
;
_shelx_estimated_absorpt_t_max 0.838
_shelx_estimated_absorpt_t_min 0.447
_reflns_odcompleteness_completeness 100.00
_reflns_odcompleteness_iscentric 1
_reflns_odcompleteness_theta 74.33
_olex2_refinement_description
;
1. Fixed Uiso
 At 1.2 times of:
  All C(H) groups, All C(H,H) groups
 At 1.5 times of:
  All C(H,H,H) groups
2.a Ternary CH refined with riding coordinates:
 C1(H1), C2(H2)
2.b Secondary CH2 refined with riding coordinates:
 C3(H3A,H3B), C5(H5A,H5B)
2.c Aromatic/amide H refined with riding coordinates:
 C7(H7), C8(H8), C10(H10), C11(H11), C14(H14), C15(H15), C17(H17), C18(H18)
2.d Idealised Me refined as rotating group:
 C12(H12A,H12B,H12C)
;
_olex2_submission_original_sample_id fasdn04
_olex2_submission_special_instructions 'No special instructions were received'
_oxdiff_exptl_absorpt_empirical_details
;
Empirical correction (ABSPACK) includes:
- Absorption correction using spherical harmonics
- Frame scaling
;
_oxdiff_exptl_absorpt_empirical_full_max 3.183
_oxdiff_exptl_absorpt_empirical_full_min 0.475

loop_
_space_group_symop_operation_xyz
'x, y, z'
'-x, y+1/2, -z'

loop_
_atom_site_label
_atom_site_type_symbol
_atom_site_fract_x
_atom_site_fract_y
_atom_site_fract_z
_atom_site_U_iso_or_equiv
_atom_site_adp_type
_atom_site_occupancy
_atom_site_site_symmetry_order
_atom_site_calc_flag
_atom_site_refinement_flags_posn
_atom_site_refinement_flags_adp
_atom_site_refinement_flags_occupancy
_atom_site_disorder_assembly
_atom_site_disorder_group
Br1 Br 0.97930(5) -0.07748(9) 0.93019(2) 0.02364(15) Uani 1 1 d . . . . .
O1 O 0.7165(4) 0.9142(8) 0.53351(18) 0.0317(6) Uani 1 1 d . . . . .
C1 C 0.6997(6) 0.5484(7) 0.5910(2) 0.0191(8) Uani 1 1 d . . . . .
H1 H 0.607922 0.432846 0.605615 0.023 Uiso 1 1 calc R U . . .
C2 C 0.8846(6) 0.5407(7) 0.6376(2) 0.0205(8) Uani 1 1 d . . . . .
H2 H 0.946054 0.692139 0.644683 0.025 Uiso 1 1 calc R U . . .
C3 C 0.8660(6) 0.4573(8) 0.5549(2) 0.0220(10) Uani 1 1 d . . . . .
H3A H 0.873070 0.290416 0.546189 0.026 Uiso 1 1 calc R U . . .
H3B H 0.919802 0.551734 0.514314 0.026 Uiso 1 1 calc R U . . .
C4 C 0.6300(6) 0.7803(7) 0.5709(2) 0.0219(8) Uani 1 1 d . . . . .
C5 C 0.4461(6) 0.8422(8) 0.5993(3) 0.0254(9) Uani 1 1 d . . . . .
H5A H 0.351024 0.755517 0.568449 0.031 Uiso 1 1 calc R U . . .
H5B H 0.423430 1.006956 0.589918 0.031 Uiso 1 1 calc R U . . .
C6 C 0.4328(6) 0.7911(7) 0.6858(2) 0.0197(8) Uani 1 1 d . . . . .
C7 C 0.3561(6) 0.5868(7) 0.7099(3) 0.0202(8) Uani 1 1 d . . . . .
H7 H 0.305645 0.483129 0.671630 0.024 Uiso 1 1 calc R U . . .
C8 C 0.3527(6) 0.5334(7) 0.7891(3) 0.0215(8) Uani 1 1 d . . . . .
H8 H 0.301002 0.392649 0.804127 0.026 Uiso 1 1 calc R U . . .
C9 C 0.4238(6) 0.6826(8) 0.8470(3) 0.0218(8) Uani 1 1 d . . . . .
C10 C 0.4973(5) 0.8883(8) 0.8227(3) 0.0215(10) Uani 1 1 d . . . . .
H10 H 0.544521 0.994262 0.860877 0.026 Uiso 1 1 calc R U . . .
C11 C 0.5025(5) 0.9408(10) 0.7436(2) 0.0226(8) Uani 1 1 d . . . . .
H11 H 0.554606 1.081262 0.728614 0.027 Uiso 1 1 calc R U . . .
C12 C 0.4271(7) 0.6176(10) 0.9328(3) 0.0303(10) Uani 1 1 d . . . . .
H12A H 0.553159 0.607788 0.954323 0.045 Uiso 1 1 calc R U . . .
H12B H 0.367727 0.469222 0.938177 0.045 Uiso 1 1 calc R U . . .
H12C H 0.362656 0.733702 0.961660 0.045 Uiso 1 1 calc R U . . .
C13 C 0.9079(5) 0.3853(6) 0.7063(2) 0.0172(9) Uani 1 1 d . . . . .
C14 C 0.9945(6) 0.1752(7) 0.7038(2) 0.0193(8) Uani 1 1 d . . . . .
H14 H 1.038637 0.125100 0.655656 0.023 Uiso 1 1 calc R U . . .
C15 C 1.0184(6) 0.0362(7) 0.7695(2) 0.0187(8) Uani 1 1 d . . . . .
H15 H 1.078897 -0.106510 0.766830 0.022 Uiso 1 1 calc R U . . .
C16 C 0.9519(6) 0.1109(7) 0.8392(2) 0.0186(8) Uani 1 1 d . . . . .
C17 C 0.8655(6) 0.3206(7) 0.8445(2) 0.0196(8) Uani 1 1 d . . . . .
H17 H 0.822250 0.370547 0.892820 0.024 Uiso 1 1 calc R U . . .
C18 C 0.8434(6) 0.4557(8) 0.7778(2) 0.0206(9) Uani 1 1 d . . . . .
H18 H 0.783367 0.598734 0.780723 0.025 Uiso 1 1 calc R U . . .

loop_
_atom_site_aniso_label
_atom_site_aniso_U_11
_atom_site_aniso_U_22
_atom_site_aniso_U_33
_atom_site_aniso_U_23
_atom_site_aniso_U_13
_atom_site_aniso_U_12
Br1 0.0292(2) 0.0236(2) 0.0181(2) 0.0027(2) 0.00109(14) 0.0045(2)
O1 0.0378(15) 0.0236(14) 0.0341(15) 0.008(2) 0.0064(12) -0.001(2)
C1 0.021(2) 0.0178(19) 0.0183(18) 0.0006(16) 0.0022(15) -0.0018(16)
C2 0.023(2) 0.020(2) 0.0194(19) -0.0007(16) 0.0012(16) -0.0036(17)
C3 0.0247(18) 0.025(3) 0.0165(16) 0.0010(17) 0.0056(14) 0.0011(18)
C4 0.027(2) 0.020(2) 0.0179(19) 0.0003(16) -0.0016(16) -0.0033(17)
C5 0.031(2) 0.0226(18) 0.023(2) 0.0007(16) -0.0002(18) 0.0039(18)
C6 0.0180(19) 0.022(2) 0.0194(19) -0.0009(16) 0.0005(15) 0.0047(16)
C7 0.0150(18) 0.0194(19) 0.026(2) -0.0047(16) 0.0004(16) 0.0001(15)
C8 0.0181(19) 0.0176(19) 0.029(2) -0.0003(17) 0.0054(16) -0.0019(17)
C9 0.0156(19) 0.027(2) 0.023(2) -0.0015(17) 0.0044(16) 0.0044(16)
C10 0.0174(16) 0.022(3) 0.0254(18) -0.0050(16) 0.0002(14) 0.0017(16)
C11 0.0210(16) 0.018(2) 0.0296(18) -0.004(2) 0.0044(14) 0.001(2)
C12 0.028(2) 0.037(3) 0.027(2) 0.0026(19) 0.0058(18) 0.006(2)
C13 0.0146(15) 0.015(3) 0.0216(17) 0.0009(14) 0.0014(13) -0.0035(14)
C14 0.0178(19) 0.0201(19) 0.0205(19) -0.0052(15) 0.0043(15) -0.0021(15)
C15 0.0178(19) 0.0178(18) 0.0205(19) -0.0027(16) 0.0006(15) 0.0010(16)
C16 0.0164(18) 0.0203(19) 0.0189(18) 0.0017(15) 0.0004(15) -0.0024(15)
C17 0.0202(19) 0.0183(18) 0.0204(19) -0.0036(15) 0.0011(15) 0.0018(17)
C18 0.0178(16) 0.019(3) 0.0249(18) -0.0022(17) 0.0017(14) -0.0004(17)

loop_
_atom_type_symbol
_atom_type_description
_atom_type_scat_dispersion_real
_atom_type_scat_dispersion_imag
_atom_type_scat_source
C C 0.0181 0.0091 'International Tables Vol C Tables 4.2.6.8 and 6.1.1.4'
H H 0.0000 0.0000 'International Tables Vol C Tables 4.2.6.8 and 6.1.1.4'
Br Br -0.6763 1.2805 'International Tables Vol C Tables 4.2.6.8 and 6.1.1.4'
O O 0.0492 0.0322 'International Tables Vol C Tables 4.2.6.8 and 6.1.1.4'

loop_
_geom_angle_atom_site_label_1
_geom_angle_atom_site_label_2
_geom_angle_atom_site_label_3
_geom_angle
_geom_angle_site_symmetry_1
_geom_angle_site_symmetry_3
_geom_angle_publ_flag
C2 C1 H1 116.5 . . ?
C3 C1 H1 116.5 . . ?
C3 C1 C2 58.7(3) . . ?
C4 C1 H1 116.5 . . ?
C4 C1 C2 115.5(4) . . ?
C4 C1 C3 120.6(4) . . ?
C1 C2 H2 114.7 . . ?
C3 C2 C1 59.7(3) . . ?
C3 C2 H2 114.7 . . ?
C13 C2 C1 118.7(3) . . ?
C13 C2 H2 114.7 . . ?
C13 C2 C3 123.1(4) . . ?
C1 C3 H3A 117.6 . . ?
C1 C3 H3B 117.6 . . ?
C2 C3 C1 61.6(3) . . ?
C2 C3 H3A 117.6 . . ?
C2 C3 H3B 117.6 . . ?
H3A C3 H3B 114.7 . . ?
O1 C4 C1 121.6(4) . . ?
O1 C4 C5 121.6(4) . . ?
C1 C4 C5 116.7(4) . . ?
C4 C5 H5A 109.1 . . ?
C4 C5 H5B 109.1 . . ?
C4 C5 C6 112.3(3) . . ?
H5A C5 H5B 107.9 . . ?
C6 C5 H5A 109.1 . . ?
C6 C5 H5B 109.1 . . ?
C7 C6 C5 120.6(4) . . ?
C11 C6 C5 121.4(4) . . ?
C11 C6 C7 118.0(4) . . ?
C6 C7 H7 119.6 . . ?
C8 C7 C6 120.8(4) . . ?
C8 C7 H7 119.6 . . ?
C7 C8 H8 119.4 . . ?
C7 C8 C9 121.2(4) . . ?
C9 C8 H8 119.4 . . ?
C8 C9 C12 120.7(4) . . ?
C10 C9 C8 117.7(4) . . ?
C10 C9 C12 121.6(4) . . ?
C9 C10 H10 119.4 . . ?
C11 C10 C9 121.1(4) . . ?
C11 C10 H10 119.4 . . ?
C6 C11 H11 119.4 . . ?
C10 C11 C6 121.2(5) . . ?
C10 C11 H11 119.4 . . ?
C9 C12 H12A 109.5 . . ?
C9 C12 H12B 109.5 . . ?
C9 C12 H12C 109.5 . . ?
H12A C12 H12B 109.5 . . ?
H12A C12 H12C 109.5 . . ?
H12B C12 H12C 109.5 . . ?
C14 C13 C2 123.2(4) . . ?
C14 C13 C18 118.1(4) . . ?
C18 C13 C2 118.6(4) . . ?
C13 C14 H14 119.0 . . ?
C13 C14 C15 122.0(4) . . ?
C15 C14 H14 119.0 . . ?
C14 C15 H15 120.8 . . ?
C16 C15 C14 118.4(4) . . ?
C16 C15 H15 120.8 . . ?
C15 C16 Br1 119.5(3) . . ?
C15 C16 C17 121.6(4) . . ?
C17 C16 Br1 118.9(3) . . ?
C16 C17 H17 120.6 . . ?
C18 C17 C16 118.8(4) . . ?
C18 C17 H17 120.6 . . ?
C13 C18 H18 119.4 . . ?
C17 C18 C13 121.2(4) . . ?
C17 C18 H18 119.4 . . ?

loop_
_geom_bond_atom_site_label_1
_geom_bond_atom_site_label_2
_geom_bond_distance
_geom_bond_site_symmetry_2
_geom_bond_publ_flag
Br1 C16 1.905(4) . ?
O1 C4 1.218(6) . ?
C1 H1 1.0000 . ?
C1 C2 1.536(6) . ?
C1 C3 1.507(6) . ?
C1 C4 1.484(6) . ?
C2 H2 1.0000 . ?
C2 C3 1.491(6) . ?
C2 C13 1.486(6) . ?
C3 H3A 0.9900 . ?
C3 H3B 0.9900 . ?
C4 C5 1.515(7) . ?
C5 H5A 0.9900 . ?
C5 H5B 0.9900 . ?
C5 C6 1.517(6) . ?
C6 C7 1.396(6) . ?
C6 C11 1.394(6) . ?
C7 H7 0.9500 . ?
C7 C8 1.390(6) . ?
C8 H8 0.9500 . ?
C8 C9 1.397(6) . ?
C9 C10 1.395(6) . ?
C9 C12 1.513(6) . ?
C10 H10 0.9500 . ?
C10 C11 1.387(6) . ?
C11 H11 0.9500 . ?
C12 H12A 0.9800 . ?
C12 H12B 0.9800 . ?
C12 H12C 0.9800 . ?
C13 C14 1.388(6) . ?
C13 C18 1.400(6) . ?
C14 H14 0.9500 . ?
C14 C15 1.388(6) . ?
C15 H15 0.9500 . ?
C15 C16 1.386(6) . ?
C16 C17 1.390(6) . ?
C17 H17 0.9500 . ?
C17 C18 1.386(6) . ?
C18 H18 0.9500 . ?

loop_
_geom_torsion_atom_site_label_1
_geom_torsion_atom_site_label_2
_geom_torsion_atom_site_label_3
_geom_torsion_atom_site_label_4
_geom_torsion
_geom_torsion_site_symmetry_1
_geom_torsion_site_symmetry_2
_geom_torsion_site_symmetry_3
_geom_torsion_site_symmetry_4
_geom_torsion_publ_flag
Br1 C16 C17 C18 -179.1(3) . . . . ?
O1 C4 C5 C6 -130.2(4) . . . . ?
C1 C2 C13 C14 101.2(5) . . . . ?
C1 C2 C13 C18 -80.3(5) . . . . ?
C1 C4 C5 C6 49.8(5) . . . . ?
C2 C1 C4 O1 57.4(5) . . . . ?
C2 C1 C4 C5 -122.6(4) . . . . ?
C2 C13 C14 C15 178.3(4) . . . . ?
C2 C13 C18 C17 -178.3(4) . . . . ?
C3 C1 C2 C13 -113.6(5) . . . . ?
C3 C1 C4 O1 -9.8(6) . . . . ?
C3 C1 C4 C5 170.2(4) . . . . ?
C3 C2 C13 C14 30.5(6) . . . . ?
C3 C2 C13 C18 -151.1(4) . . . . ?
C4 C1 C2 C3 -111.7(4) . . . . ?
C4 C1 C2 C13 134.7(4) . . . . ?
C4 C1 C3 C2 103.0(4) . . . . ?
C4 C5 C6 C7 -96.1(5) . . . . ?
C4 C5 C6 C11 81.3(5) . . . . ?
C5 C6 C7 C8 176.4(4) . . . . ?
C5 C6 C11 C10 -177.0(4) . . . . ?
C6 C7 C8 C9 0.7(6) . . . . ?
C7 C6 C11 C10 0.4(6) . . . . ?
C7 C8 C9 C10 0.5(6) . . . . ?
C7 C8 C9 C12 -177.1(4) . . . . ?
C8 C9 C10 C11 -1.2(6) . . . . ?
C9 C10 C11 C6 0.7(6) . . . . ?
C11 C6 C7 C8 -1.1(6) . . . . ?
C12 C9 C10 C11 176.4(4) . . . . ?
C13 C2 C3 C1 106.5(4) . . . . ?
C13 C14 C15 C16 0.5(6) . . . . ?
C14 C13 C18 C17 0.2(6) . . . . ?
C14 C15 C16 Br1 179.1(3) . . . . ?
C14 C15 C16 C17 -0.9(6) . . . . ?
C15 C16 C17 C18 1.0(6) . . . . ?
C16 C17 C18 C13 -0.6(6) . . . . ?
C18 C13 C14 C15 -0.2(6) . . . . ?
